data_4132866
loop_
_publ_author_name
'Li, Yuantao'
'Handke, Marcel'
'Chen, Yu-Sheng'
'Shtukenberg, Alexander G.'
'Hu, Chunhua T.'
'Ward, Michael D.'

_publ_section_title
;
 Guest Exchange through Facilitated Transport in a Seemingly Impenetrable
 Hydrogen-Bonded Framework.
;
_journal_issue 40
_journal_name_full 'Journal of the American Chemical Society'
_journal_page_first 12915
_journal_page_last 12921
_journal_paper_doi 10.1021/jacs.8b07065
_journal_volume 140
_journal_year 2018
_chemical_formula_sum 'C58.71 H75 F4.71 N9 O12 S3'
_chemical_formula_weight 1284.39
_space_group_crystal_system hexagonal
_space_group_IT_number 173
_space_group_name_Hall 'P 6c'
_space_group_name_H-M_alt 'P 63'
_atom_sites_solution_hydrogens geom
_audit_creation_method SHELXL-2018/3
_cell_angle_alpha 90
_cell_angle_beta 90
_cell_angle_gamma 120
_cell_formula_units_Z 2
_cell_length_a 24.069(2)
_cell_length_b 24.069(2)
_cell_length_c 7.3724(7)
_cell_measurement_reflns_used 6486
_cell_measurement_temperature 100(2)
_cell_measurement_theta_max 19.96
_cell_measurement_theta_min 2.59
_cell_volume 3698.8(6)
_computing_cell_refinement 'Bruker SAINT'
_computing_data_collection 'Bruker APEX2'
_computing_data_reduction 'Bruker SAINT'
_computing_structure_refinement 'SHELXL-2018/3 (Sheldrick, 2018)'
_computing_structure_solution 'SHELXT (Sheldrick 2014)'
_diffrn_ambient_temperature 100(2)
_diffrn_measured_fraction_theta_full 1.000
_diffrn_measured_fraction_theta_max 1.000
_diffrn_measurement_device_type 'Bruker APEX-II CCD'
_diffrn_measurement_method '\w scans'
_diffrn_radiation_monochromator graphite
_diffrn_radiation_source 'sealed tube'
_diffrn_radiation_type MoK\a
_diffrn_radiation_wavelength 0.71073
_diffrn_reflns_av_R_equivalents 0.0650
_diffrn_reflns_av_unetI/netI 0.0340
_diffrn_reflns_Laue_measured_fraction_full 1.000
_diffrn_reflns_Laue_measured_fraction_max 1.000
_diffrn_reflns_limit_h_max 28
_diffrn_reflns_limit_h_min -28
_diffrn_reflns_limit_k_max 28
_diffrn_reflns_limit_k_min -28
_diffrn_reflns_limit_l_max 8
_diffrn_reflns_limit_l_min -8
_diffrn_reflns_number 43104
_diffrn_reflns_point_group_measured_fraction_full 0.999
_diffrn_reflns_point_group_measured_fraction_max 0.999
_diffrn_reflns_theta_full 24.741
_diffrn_reflns_theta_max 24.741
_diffrn_reflns_theta_min 1.692
_exptl_absorpt_coefficient_mu 0.169
_exptl_absorpt_correction_T_max 0.7451
_exptl_absorpt_correction_T_min 0.6229
_exptl_absorpt_correction_type multi-scan
_exptl_absorpt_process_details SADABS
_exptl_crystal_colour colourless
_exptl_crystal_density_diffrn 1.153
_exptl_crystal_description rod
_exptl_crystal_F_000 1353
_exptl_crystal_size_max 0.360
_exptl_crystal_size_mid 0.102
_exptl_crystal_size_min 0.080
_refine_diff_density_max 0.369
_refine_diff_density_min -0.232
_refine_diff_density_rms 0.058
_refine_ls_abs_structure_details
;
 Flack x determined using 1467 quotients [(I+)-(I-)]/[(I+)+(I-)]
 (Parsons, Flack and Wagner, Acta Cryst. B69 (2013) 249-259).
;
_refine_ls_abs_structure_Flack -0.01(5)
_refine_ls_extinction_method none
_refine_ls_goodness_of_fit_ref 1.072
_refine_ls_hydrogen_treatment constr
_refine_ls_matrix_type full
_refine_ls_number_parameters 276
_refine_ls_number_reflns 4221
_refine_ls_number_restraints 1
_refine_ls_restrained_S_all 1.072
_refine_ls_R_factor_all 0.0552
_refine_ls_R_factor_gt 0.0466
_refine_ls_shift/su_max 0.000
_refine_ls_shift/su_mean 0.000
_refine_ls_structure_factor_coef Fsqd
_refine_ls_weighting_details 'w=1/[\s^2^(Fo^2^)+(0.0693P)^2^+0.3988P] where P=(Fo^2^+2Fc^2^)/3'
_refine_ls_weighting_scheme calc
_refine_ls_wR_factor_gt 0.1108
_refine_ls_wR_factor_ref 0.1157
_reflns_Friedel_coverage 0.840
_reflns_Friedel_fraction_full 0.998
_reflns_Friedel_fraction_max 0.998
_reflns_number_gt 3722
_reflns_number_total 4221
_reflns_threshold_expression 'I > 2\s(I)'
_cod_data_source_file ja8b07065_si_002.cif
_cod_data_source_block 2
_cod_original_cell_volume 3698.7(8)
_cod_database_code 4132866
_shelx_shelxl_version_number 2018/3
_shelx_space_group_comment
;
The symmetry employed for this shelxl refinement is uniquely defined
by the following loop, which should always be used as a source of
symmetry information in preference to the above space-group names.
They are only intended as comments.
;
_shelx_estimated_absorpt_t_min 0.942
_shelx_estimated_absorpt_t_max 0.987

loop_
_space_group_symop_operation_xyz
'x, y, z'
'-y, x-y, z'
'-x+y, -x, z'
'-x, -y, z+1/2'
'y, -x+y, z+1/2'
'x-y, x, z+1/2'

loop_
_atom_site_label
_atom_site_type_symbol
_atom_site_fract_x
_atom_site_fract_y
_atom_site_fract_z
_atom_site_U_iso_or_equiv
_atom_site_adp_type
_atom_site_occupancy
_atom_site_site_symmetry_order
_atom_site_calc_flag
_atom_site_refinement_flags_posn
_atom_site_refinement_flags_adp
_atom_site_refinement_flags_occupancy
S1 S 0.12741(5) 0.31189(5) 0.4112(2) 0.0384(3) Uani 1 1 d . . .
O1 O 0.08821(19) 0.29429(18) 0.5739(5) 0.0429(9) Uani 1 1 d . . .
O2 O 0.17014(14) 0.28580(13) 0.4082(6) 0.0416(7) Uani 1 1 d . . .
O3 O 0.08871(19) 0.29695(18) 0.2475(4) 0.0417(10) Uani 1 1 d . . .
C1 C 0.2943(2) 0.5997(2) 0.4468(7) 0.0424(12) Uani 1 1 d . . .
C2 C 0.3609(2) 0.6279(2) 0.4478(7) 0.0449(13) Uani 1 1 d . . .
H2 H 0.379817 0.601476 0.449166 0.054 Uiso 1 1 calc R U .
C3 C 0.2527(2) 0.5285(2) 0.4403(8) 0.0413(12) Uani 1 1 d . . .
C4 C 0.1948(3) 0.5003(3) 0.3455(8) 0.0479(14) Uani 1 1 d . . .
H4 H 0.181402 0.526832 0.287250 0.058 Uiso 1 1 calc R U .
C5 C 0.1568(2) 0.4348(2) 0.3350(7) 0.0421(12) Uani 1 1 d . . .
H5 H 0.116952 0.416175 0.272467 0.051 Uiso 1 1 calc R U .
C6 C 0.1769(2) 0.3961(2) 0.4162(9) 0.0421(10) Uani 1 1 d . . .
C7 C 0.2345(2) 0.4234(2) 0.5128(7) 0.0426(12) Uani 1 1 d . . .
H7 H 0.247818 0.396845 0.571323 0.051 Uiso 1 1 calc R U .
C8 C 0.2716(2) 0.4889(2) 0.5225(7) 0.0442(12) Uani 1 1 d . . .
H8 H 0.311113 0.507499 0.586872 0.053 Uiso 1 1 calc R U .
N1 N 0.14441(19) 0.2863(2) 0.9084(8) 0.0535(10) Uani 1 1 d . . .
H1A H 0.130328 0.292913 0.805122 0.064 Uiso 1 1 calc R U .
H1B H 0.130779 0.293352 1.011861 0.064 Uiso 1 1 calc R U .
N2 N 0.2068(3) 0.2549(3) 0.7552(6) 0.0555(15) Uani 1 1 d . . .
H2A H 0.193014 0.261408 0.651217 0.067 Uiso 1 1 calc R U .
H2B H 0.234526 0.241209 0.756526 0.067 Uiso 1 1 calc R U .
N3 N 0.2077(3) 0.2562(3) 1.0657(6) 0.0532(14) Uani 1 1 d . . .
H3A H 0.235716 0.242860 1.066182 0.064 Uiso 1 1 calc R U .
H3B H 0.193944 0.263365 1.168823 0.064 Uiso 1 1 calc R U .
C9 C 0.1861(2) 0.2657(2) 0.9081(9) 0.0492(11) Uani 1 1 d . . .
O4 O 0.43065(19) 0.52553(19) 0.4971(6) 0.0606(11) Uani 1 1 d . . .
C10 C 0.4230(2) 0.4863(2) 0.3789(8) 0.0476(15) Uani 1 1 d . . .
C11 C 0.3867(3) 0.4793(3) 0.2134(9) 0.0500(13) Uani 1 1 d . . .
H11 H 0.369820 0.507033 0.194558 0.060 Uiso 1 1 calc R U .
C12 C 0.3764(3) 0.4354(3) 0.0881(8) 0.0472(12) Uani 1 1 d . . .
C13 C 0.3991(3) 0.3884(3) 0.1104(7) 0.0478(13) Uani 1 1 d . . .
H13A H 0.438797 0.403332 0.038450 0.057 Uiso 1 1 calc R U .
H13B H 0.366250 0.346668 0.059538 0.057 Uiso 1 1 calc R U .
C14 C 0.4128(3) 0.3779(3) 0.3081(8) 0.0466(12) Uani 1 1 d . . .
C15 C 0.4531(2) 0.4447(2) 0.3939(8) 0.0482(12) Uani 1 1 d . . .
H15A H 0.459870 0.439370 0.523776 0.058 Uiso 1 1 calc R U .
H15B H 0.495657 0.466772 0.334537 0.058 Uiso 1 1 calc R U .
C16 C 0.3416(3) 0.4310(3) -0.0838(12) 0.0625(14) Uani 1 1 d . . .
H16A H 0.303512 0.388297 -0.093485 0.094 Uiso 1 1 calc R U .
H16B H 0.369956 0.438285 -0.187467 0.094 Uiso 1 1 calc R U .
H16C H 0.328563 0.463596 -0.083242 0.094 Uiso 1 1 calc R U .
C17 C 0.3496(2) 0.3396(2) 0.4118(9) 0.0496(11) Uani 1 1 d . . .
H17A H 0.325725 0.362674 0.408458 0.074 Uiso 1 1 calc R U .
H17B H 0.358764 0.334171 0.538035 0.074 Uiso 1 1 calc R U .
H17C H 0.323972 0.297356 0.355212 0.074 Uiso 1 1 calc R U .
C18 C 0.4497(3) 0.3425(3) 0.3122(8) 0.0557(14) Uani 1 1 d . . .
H18A H 0.423848 0.300047 0.257241 0.083 Uiso 1 1 calc R U .
H18B H 0.459622 0.337656 0.438193 0.083 Uiso 1 1 calc R U .
H18C H 0.489776 0.366841 0.243951 0.083 Uiso 1 1 calc R U .
F1 F 0.6037(2) 0.4000(2) 0.4417(10) 0.0854(18) Uani 0.785(6) 1 d . . P
F2 F 0.7329(2) 0.4629(2) 0.4424(9) 0.0853(18) Uani 0.785(6) 1 d . . P
C1F C 0.6348(4) 0.3672(4) 0.4426(10) 0.0553(19) Uani 0.785(6) 1 d . . P
C2F C 0.7004(4) 0.3991(3) 0.4429(10) 0.0546(19) Uani 0.785(6) 1 d . . P

loop_
_atom_site_aniso_label
_atom_site_aniso_U_11
_atom_site_aniso_U_22
_atom_site_aniso_U_33
_atom_site_aniso_U_23
_atom_site_aniso_U_13
_atom_site_aniso_U_12
S1 0.0358(5) 0.0414(6) 0.0376(5) -0.0006(7) -0.0001(7) 0.0191(5)
O1 0.038(2) 0.047(2) 0.042(2) 0.0003(18) 0.0001(17) 0.0198(18)
O2 0.0438(17) 0.0424(16) 0.0396(16) 0.000(2) -0.002(2) 0.0222(14)
O3 0.037(2) 0.045(2) 0.038(2) -0.0008(16) 0.0003(16) 0.0170(18)
C1 0.044(3) 0.044(3) 0.038(3) 0.001(2) -0.001(2) 0.022(2)
C2 0.049(3) 0.047(3) 0.045(3) -0.001(2) -0.006(2) 0.028(2)
C3 0.039(2) 0.045(3) 0.043(3) 0.000(2) 0.000(2) 0.023(2)
C4 0.048(3) 0.048(3) 0.053(3) 0.005(2) -0.002(2) 0.028(3)
C5 0.035(3) 0.047(3) 0.043(3) 0.005(2) -0.004(2) 0.020(2)
C6 0.037(2) 0.048(3) 0.041(2) -0.001(3) 0.003(3) 0.022(2)
C7 0.041(3) 0.042(3) 0.046(3) 0.002(2) -0.001(2) 0.021(2)
C8 0.037(3) 0.045(3) 0.049(3) -0.001(2) -0.006(2) 0.020(2)
N1 0.061(2) 0.087(3) 0.036(2) -0.002(3) 0.000(3) 0.054(2)
N2 0.069(4) 0.082(4) 0.038(3) 0.001(3) -0.002(2) 0.054(3)
N3 0.061(3) 0.089(4) 0.036(3) -0.003(3) -0.003(2) 0.057(3)
C9 0.051(3) 0.067(3) 0.040(3) -0.004(3) -0.001(3) 0.038(2)
O4 0.062(3) 0.054(2) 0.065(2) -0.017(2) -0.0120(19) 0.028(2)
C10 0.040(3) 0.036(3) 0.060(4) -0.002(3) 0.001(3) 0.014(2)
C11 0.055(3) 0.042(3) 0.054(3) 0.004(3) -0.004(3) 0.024(3)
C12 0.047(3) 0.045(3) 0.050(3) 0.006(3) 0.001(3) 0.023(3)
C13 0.053(3) 0.044(3) 0.043(3) -0.002(2) -0.004(3) 0.022(3)
C14 0.049(3) 0.043(3) 0.048(3) -0.001(2) 0.000(3) 0.023(3)
C15 0.046(3) 0.054(3) 0.045(3) -0.005(3) -0.010(3) 0.025(2)
C16 0.074(3) 0.061(3) 0.053(3) 0.002(4) -0.007(4) 0.034(3)
C17 0.051(3) 0.047(3) 0.052(3) -0.004(4) -0.003(4) 0.025(2)
C18 0.066(4) 0.062(4) 0.050(3) -0.001(3) 0.000(3) 0.040(3)
F1 0.067(3) 0.066(3) 0.132(5) -0.029(3) -0.024(4) 0.040(2)
F2 0.074(3) 0.059(3) 0.115(5) -0.003(3) -0.033(3) 0.028(2)
C1F 0.066(5) 0.066(5) 0.040(4) -0.012(4) -0.012(4) 0.037(4)
C2F 0.065(4) 0.050(4) 0.042(4) -0.001(3) -0.017(4) 0.024(4)

loop_
_atom_type_symbol
_atom_type_description
_atom_type_scat_dispersion_real
_atom_type_scat_dispersion_imag
_atom_type_scat_source
C C 0.0033 0.0016 'International Tables Vol C Tables 4.2.6.8 and 6.1.1.4'
H H 0.0000 0.0000 'International Tables Vol C Tables 4.2.6.8 and 6.1.1.4'
F F 0.0171 0.0103 'International Tables Vol C Tables 4.2.6.8 and 6.1.1.4'
N N 0.0061 0.0033 'International Tables Vol C Tables 4.2.6.8 and 6.1.1.4'
O O 0.0106 0.0060 'International Tables Vol C Tables 4.2.6.8 and 6.1.1.4'
S S 0.1246 0.1234 'International Tables Vol C Tables 4.2.6.8 and 6.1.1.4'

loop_
_geom_angle_atom_site_label_1
_geom_angle_atom_site_label_2
_geom_angle_atom_site_label_3
_geom_angle
_geom_angle_site_symmetry_1
_geom_angle_site_symmetry_3
O2 S1 O1 112.6(2) . .
O2 S1 O3 112.7(2) . .
O1 S1 O3 111.77(16) . .
O2 S1 C6 106.27(18) . .
O1 S1 C6 106.6(3) . .
O3 S1 C6 106.4(3) . .
C2 C1 C2 119.0(5) . 3_565
C2 C1 C3 120.6(4) . .
C2 C1 C3 120.4(4) 3_565 .
C1 C2 C1 121.0(5) . 2_665
C1 C2 H2 119.5 . .
C1 C2 H2 119.5 2_665 .
C8 C3 C4 118.5(5) . .
C8 C3 C1 120.8(4) . .
C4 C3 C1 120.6(5) . .
C5 C4 C3 121.1(5) . .
C5 C4 H4 119.4 . .
C3 C4 H4 119.4 . .
C4 C5 C6 119.5(5) . .
C4 C5 H5 120.3 . .
C6 C5 H5 120.3 . .
C5 C6 C7 120.3(4) . .
C5 C6 S1 120.1(4) . .
C7 C6 S1 119.5(4) . .
C8 C7 C6 119.4(5) . .
C8 C7 H7 120.3 . .
C6 C7 H7 120.3 . .
C7 C8 C3 121.2(5) . .
C7 C8 H8 119.4 . .
C3 C8 H8 119.4 . .
C9 N1 H1A 120.0 . .
C9 N1 H1B 120.0 . .
H1A N1 H1B 120.0 . .
C9 N2 H2A 120.0 . .
C9 N2 H2B 120.0 . .
H2A N2 H2B 120.0 . .
C9 N3 H3A 120.0 . .
C9 N3 H3B 120.0 . .
H3A N3 H3B 120.0 . .
N2 C9 N1 120.7(6) . .
N2 C9 N3 119.6(4) . .
N1 C9 N3 119.7(6) . .
O4 C10 C11 122.2(5) . .
O4 C10 C15 121.5(5) . .
C11 C10 C15 116.3(5) . .
C12 C11 C10 122.4(5) . .
C12 C11 H11 118.8 . .
C10 C11 H11 118.8 . .
C11 C12 C13 122.2(5) . .
C11 C12 C16 121.3(5) . .
C13 C12 C16 116.5(5) . .
C12 C13 C14 114.7(5) . .
C12 C13 H13A 108.6 . .
C14 C13 H13A 108.6 . .
C12 C13 H13B 108.6 . .
C14 C13 H13B 108.6 . .
H13A C13 H13B 107.6 . .
C18 C14 C17 109.7(4) . .
C18 C14 C15 109.9(4) . .
C17 C14 C15 110.0(5) . .
C18 C14 C13 110.3(5) . .
C17 C14 C13 110.0(5) . .
C15 C14 C13 107.0(4) . .
C10 C15 C14 113.8(4) . .
C10 C15 H15A 108.8 . .
C14 C15 H15A 108.8 . .
C10 C15 H15B 108.8 . .
C14 C15 H15B 108.8 . .
H15A C15 H15B 107.7 . .
C12 C16 H16A 109.5 . .
C12 C16 H16B 109.5 . .
H16A C16 H16B 109.5 . .
C12 C16 H16C 109.5 . .
H16A C16 H16C 109.5 . .
H16B C16 H16C 109.5 . .
C14 C17 H17A 109.5 . .
C14 C17 H17B 109.5 . .
H17A C17 H17B 109.5 . .
C14 C17 H17C 109.5 . .
H17A C17 H17C 109.5 . .
H17B C17 H17C 109.5 . .
C14 C18 H18A 109.5 . .
C14 C18 H18B 109.5 . .
H18A C18 H18B 109.5 . .
C14 C18 H18C 109.5 . .
H18A C18 H18C 109.5 . .
H18B C18 H18C 109.5 . .
F1 C1F C2F 120.1(7) . .
F1 C1F C2F 119.9(7) . 2_655
C2F C1F C2F 120.1(7) . 2_655
F2 C2F C1F 119.8(7) . .
F2 C2F C1F 120.3(7) . 3_665
C1F C2F C1F 119.9(7) . 3_665

loop_
_geom_bond_atom_site_label_1
_geom_bond_atom_site_label_2
_geom_bond_distance
_geom_bond_site_symmetry_2
S1 O2 1.449(3) .
S1 O1 1.452(4) .
S1 O3 1.456(4) .
S1 C6 1.765(5) .
C1 C2 1.393(7) .
C1 C2 1.399(7) 3_565
C1 C3 1.491(7) .
C2 H2 0.9500 .
C3 C8 1.385(7) .
C3 C4 1.395(7) .
C4 C5 1.374(8) .
C4 H4 0.9500 .
C5 C6 1.382(7) .
C5 H5 0.9500 .
C6 C7 1.396(7) .
C7 C8 1.372(7) .
C7 H7 0.9500 .
C8 H8 0.9500 .
N1 C9 1.322(6) .
N1 H1A 0.8800 .
N1 H1B 0.8800 .
N2 C9 1.310(8) .
N2 H2A 0.8800 .
N2 H2B 0.8800 .
N3 C9 1.338(8) .
N3 H3A 0.8800 .
N3 H3B 0.8800 .
O4 C10 1.229(7) .
C10 C11 1.461(8) .
C10 C15 1.506(7) .
C11 C12 1.330(8) .
C11 H11 0.9500 .
C12 C13 1.489(8) .
C12 C16 1.494(9) .
C13 C14 1.543(8) .
C13 H13A 0.9900 .
C13 H13B 0.9900 .
C14 C18 1.509(8) .
C14 C17 1.531(8) .
C14 C15 1.538(7) .
C15 H15A 0.9900 .
C15 H15B 0.9900 .
C16 H16A 0.9800 .
C16 H16B 0.9800 .
C16 H16C 0.9800 .
C17 H17A 0.9800 .
C17 H17B 0.9800 .
C17 H17C 0.9800 .
C18 H18A 0.9800 .
C18 H18B 0.9800 .
C18 H18C 0.9800 .
F1 C1F 1.331(8) .
F2 C2F 1.329(8) .
C1F C2F 1.367(10) .
C1F C2F 1.375(10) 2_655
